data_4342516
loop_
_publ_author_name
'Thu\'ery, Pierre'
'Rivi\`ere, Eric'
'Harrowfield, Jack'

_publ_section_title
;
 Uranyl and uranyl-3d block cation complexes with
 1,3-adamantanedicarboxylate: crystal structures, luminescence, and
 magnetic properties.
;
_journal_issue 6
_journal_name_full 'Inorganic chemistry'
_journal_page_first 2838
_journal_page_last 2850
_journal_paper_doi 10.1021/ic503004j
_journal_volume 54
_journal_year 2015
_chemical_formula_sum 'C14.5 H19.75 N1.25 O7 U'
_chemical_formula_weight 561.60
_space_group_IT_number 14
_symmetry_cell_setting monoclinic
_symmetry_space_group_name_Hall '-P 2yn'
_symmetry_space_group_name_H-M 'P 1 21/n 1'
_atom_sites_solution_hydrogens geom
_atom_sites_solution_primary direct
_atom_sites_solution_secondary difmap
_audit_creation_method SHELXL-97
_cell_angle_alpha 90.00
_cell_angle_beta 94.4887(18)
_cell_angle_gamma 90.00
_cell_formula_units_Z 8
_cell_length_a 11.0329(3)
_cell_length_b 16.7685(5)
_cell_length_c 19.2896(3)
_cell_measurement_reflns_used 135399
_cell_measurement_temperature 150(2)
_cell_measurement_theta_max 30.51
_cell_measurement_theta_min 2.12
_cell_volume 3557.73(15)
_computing_cell_refinement 'HKL2000 (Otwinowski & Minor, 1997)'
_computing_data_collection 'COLLECT (Nonius, 1998)'
_computing_data_reduction 'HKL2000 (Otwinowski & Minor, 1997)'
_computing_molecular_graphics 'SHELXTL (Sheldrick, 2008)'
_computing_publication_material 'SHELXTL (Sheldrick, 2008); PLATON (Spek, 2003)'
_computing_structure_refinement 'SHELXL-97 (Sheldrick, 2008)'
_computing_structure_solution 'SHELXT (Sheldrick, 2014)'
_diffrn_ambient_temperature 150(2)
_diffrn_measured_fraction_theta_full 0.999
_diffrn_measured_fraction_theta_max 0.999
_diffrn_measurement_device_type 'Nonius Kappa-CCD area-detector diffractometer'
_diffrn_measurement_method 'two \f and seven \w scans with 2\% steps (509 frames)'
_diffrn_radiation_monochromator graphite
_diffrn_radiation_source 'fine-focus sealed tube'
_diffrn_radiation_type MoK\a
_diffrn_radiation_wavelength 0.71073
_diffrn_reflns_av_R_equivalents 0.0248
_diffrn_reflns_av_unetI/netI 0.0317
_diffrn_reflns_limit_h_max 15
_diffrn_reflns_limit_h_min -15
_diffrn_reflns_limit_k_max 23
_diffrn_reflns_limit_k_min -23
_diffrn_reflns_limit_l_max 27
_diffrn_reflns_limit_l_min -27
_diffrn_reflns_number 135399
_diffrn_reflns_theta_full 30.51
_diffrn_reflns_theta_max 30.51
_diffrn_reflns_theta_min 2.12
_diffrn_standards_decay_% 0
_diffrn_standards_interval_time 0
_diffrn_standards_number 0
_exptl_absorpt_coefficient_mu 9.159
_exptl_absorpt_correction_T_max 0.527
_exptl_absorpt_correction_T_min 0.284
_exptl_absorpt_correction_type multi-scan
_exptl_absorpt_process_details 'SCALEPACK (Otwinowski & Minor, 1997)'
_exptl_crystal_colour 'translucent light yellow'
_exptl_crystal_density_diffrn 2.097
_exptl_crystal_density_method 'not measured'
_exptl_crystal_description platelet
_exptl_crystal_F_000 2108
_exptl_crystal_size_max 0.21
_exptl_crystal_size_mid 0.15
_exptl_crystal_size_min 0.07
_refine_diff_density_max 1.995
_refine_diff_density_min -1.890
_refine_diff_density_rms 0.157
_refine_ls_extinction_method none
_refine_ls_goodness_of_fit_ref 1.039
_refine_ls_hydrogen_treatment constr
_refine_ls_matrix_type full
_refine_ls_number_parameters 448
_refine_ls_number_reflns 10859
_refine_ls_number_restraints 0
_refine_ls_restrained_S_all 1.039
_refine_ls_R_factor_all 0.0328
_refine_ls_R_factor_gt 0.0248
_refine_ls_shift/su_max 0.001
_refine_ls_shift/su_mean 0.000
_refine_ls_structure_factor_coef Fsqd
_refine_ls_weighting_details 'calc w=1/[\s^2^(Fo^2^)+(0.0281P)^2^+2.4288P] where P=(Fo^2^+2Fc^2^)/3'
_refine_ls_weighting_scheme calc
_refine_ls_wR_factor_gt 0.0574
_refine_ls_wR_factor_ref 0.0593
_reflns_number_gt 9398
_reflns_number_total 10859
_reflns_threshold_expression >2sigma(I)
_cod_data_source_file ic503004j_si_002.cif
_cod_data_source_block 1
_cod_depositor_comments 'Adding full bibliography for 4342516--4342524.cif.'
_cod_original_sg_symbol_H-M 'P 21/n'
_cod_original_formula_sum 'C14.50 H19.75 N1.25 O7 U'
_cod_database_code 4342516

loop_
_symmetry_equiv_pos_as_xyz
'x, y, z'
'-x+1/2, y+1/2, -z+1/2'
'-x, -y, -z'
'x-1/2, -y-1/2, z-1/2'

loop_
_atom_site_label
_atom_site_type_symbol
_atom_site_fract_x
_atom_site_fract_y
_atom_site_fract_z
_atom_site_U_iso_or_equiv
_atom_site_adp_type
_atom_site_occupancy
_atom_site_symmetry_multiplicity
_atom_site_calc_flag
_atom_site_refinement_flags
_atom_site_disorder_assembly
_atom_site_disorder_group
U1 U 0.461310(9) 0.234659(7) 0.345768(5) 0.02193(3) Uani 1 1 d . . .
U2 U 0.588419(9) 0.223452(7) 0.071987(5) 0.02185(3) Uani 1 1 d . . .
O1 O 0.4935(2) 0.13293(15) 0.35924(12) 0.0372(5) Uani 1 1 d . . .
O2 O 0.4259(2) 0.33637(15) 0.33338(11) 0.0370(5) Uani 1 1 d . . .
O3 O 0.68555(17) 0.14052(14) 0.08397(11) 0.0298(5) Uani 1 1 d . . .
O4 O 0.49284(19) 0.30739(15) 0.05872(11) 0.0346(5) Uani 1 1 d . . .
O5 O 0.3697(2) 0.21180(18) 0.23605(11) 0.0452(7) Uani 1 1 d . . .
O6 O 0.45411(18) 0.16917(15) 0.14377(10) 0.0325(5) Uani 1 1 d . . .
O7 O 0.11836(18) 0.22660(15) -0.06437(11) 0.0329(5) Uani 1 1 d . . .
O8 O -0.06234(18) 0.24621(15) -0.03005(10) 0.0301(5) Uani 1 1 d . . .
O9 O 0.6320(2) 0.24750(16) 0.28465(11) 0.0347(5) Uani 1 1 d . . .
O10 O 0.6688(2) 0.27958(16) 0.17752(11) 0.0403(6) Uani 1 1 d . . .
O11 O 1.09582(18) 0.29130(14) 0.44380(10) 0.0274(4) Uani 1 1 d . . .
O12 O 0.95282(17) 0.35488(14) 0.49322(10) 0.0282(5) Uani 1 1 d . . .
O13 O 0.25236(18) 0.20873(15) 0.36941(10) 0.0276(4) Uani 1 1 d . . .
H13A H 0.2389 0.1602 0.3703 0.053(13) Uiso 1 1 d R . .
H13B H 0.2253 0.2460 0.3993 0.14(3) Uiso 1 1 d R . .
O14 O 0.75232(18) 0.30418(13) 0.03670(10) 0.0261(4) Uani 1 1 d . . .
H14A H 0.7533 0.3573 0.0466 0.047(11) Uiso 1 1 d R . .
H14B H 0.8198 0.2877 0.0204 0.023(8) Uiso 1 1 d R . .
N1 N 0.1671(5) 0.0526(3) 0.3679(2) 0.0771(13) Uani 1 1 d . . .
N2 N 0.7198(4) 0.4670(2) 0.0568(2) 0.0681(11) Uani 1 1 d . . .
C1 C 0.2393(2) 0.15131(17) 0.14654(13) 0.0204(5) Uani 1 1 d . . .
C2 C 0.2040(2) 0.20178(17) 0.08101(13) 0.0203(5) Uani 1 1 d . . .
H2A H 0.1985 0.2588 0.0939 0.024 Uiso 1 1 calc R . .
H2B H 0.2668 0.1963 0.0474 0.024 Uiso 1 1 calc R . .
C3 C 0.0807(2) 0.17273(17) 0.04790(13) 0.0199(5) Uani 1 1 d . . .
C4 C 0.0938(3) 0.08496(19) 0.02622(15) 0.0294(6) Uani 1 1 d . . .
H4A H 0.0162 0.0657 0.0028 0.035 Uiso 1 1 calc R . .
H4B H 0.1576 0.0802 -0.0069 0.035 Uiso 1 1 calc R . .
C5 C 0.1280(3) 0.0341(2) 0.09116(17) 0.0343(7) Uani 1 1 d . . .
H5 H 0.1353 -0.0231 0.0773 0.041 Uiso 1 1 calc R . .
C6 C 0.2501(3) 0.06335(19) 0.12481(16) 0.0284(6) Uani 1 1 d . . .
H6A H 0.3133 0.0580 0.0914 0.034 Uiso 1 1 calc R . .
H6B H 0.2744 0.0304 0.1661 0.034 Uiso 1 1 calc R . .
C7 C 0.1419(2) 0.1596(2) 0.19800(13) 0.0251(6) Uani 1 1 d . . .
H7A H 0.1344 0.2162 0.2117 0.030 Uiso 1 1 calc R . .
H7B H 0.1651 0.1280 0.2404 0.030 Uiso 1 1 calc R . .
C8 C 0.0192(2) 0.1296(2) 0.16397(15) 0.0304(7) Uani 1 1 d . . .
H8 H -0.0445 0.1347 0.1978 0.036 Uiso 1 1 calc R . .
C9 C -0.0169(2) 0.1800(2) 0.09945(14) 0.0269(6) Uani 1 1 d . . .
H9A H -0.0959 0.1614 0.0775 0.032 Uiso 1 1 calc R . .
H9B H -0.0257 0.2365 0.1130 0.032 Uiso 1 1 calc R . .
C10 C 0.0302(3) 0.0422(2) 0.14274(18) 0.0408(9) Uani 1 1 d . . .
H10A H -0.0488 0.0231 0.1210 0.049 Uiso 1 1 calc R . .
H10B H 0.0520 0.0092 0.1844 0.049 Uiso 1 1 calc R . .
C11 C 0.3621(2) 0.17932(19) 0.17776(13) 0.0230(6) Uani 1 1 d . . .
C12 C 0.0452(2) 0.21909(18) -0.01803(14) 0.0234(6) Uani 1 1 d . . .
C13 C 0.7940(2) 0.33982(17) 0.26966(13) 0.0212(5) Uani 1 1 d . . .
C14 C 0.8529(2) 0.31015(18) 0.34005(13) 0.0215(5) Uani 1 1 d . . .
H14C H 0.8897 0.2570 0.3340 0.026 Uiso 1 1 calc R . .
H14D H 0.7900 0.3049 0.3736 0.026 Uiso 1 1 calc R . .
C15 C 0.9523(2) 0.36966(18) 0.36882(13) 0.0217(5) Uani 1 1 d . . .
C16 C 1.0499(3) 0.3755(2) 0.31645(14) 0.0299(7) Uani 1 1 d . . .
H16A H 1.0866 0.3224 0.3101 0.036 Uiso 1 1 calc R . .
H16B H 1.1151 0.4124 0.3343 0.036 Uiso 1 1 calc R . .
C17 C 0.9916(3) 0.4062(2) 0.24633(15) 0.0352(8) Uani 1 1 d . . .
H17 H 1.0553 0.4109 0.2124 0.042 Uiso 1 1 calc R . .
C18 C 0.8930(3) 0.3473(2) 0.21828(14) 0.0272(6) Uani 1 1 d . . .
H18A H 0.8562 0.3662 0.1728 0.033 Uiso 1 1 calc R . .
H18B H 0.9300 0.2944 0.2113 0.033 Uiso 1 1 calc R . .
C19 C 0.7369(3) 0.4221(2) 0.28000(15) 0.0314(7) Uani 1 1 d . . .
H19A H 0.6980 0.4416 0.2352 0.038 Uiso 1 1 calc R . .
H19B H 0.6735 0.4179 0.3134 0.038 Uiso 1 1 calc R . .
C20 C 0.8351(3) 0.4812(2) 0.30758(17) 0.0373(8) Uani 1 1 d . . .
H20 H 0.7975 0.5347 0.3138 0.045 Uiso 1 1 calc R . .
C21 C 0.8929(3) 0.45154(19) 0.37802(15) 0.0311(7) Uani 1 1 d . . .
H21A H 0.8297 0.4472 0.4116 0.037 Uiso 1 1 calc R . .
H21B H 0.9549 0.4902 0.3967 0.037 Uiso 1 1 calc R . .
C22 C 0.9330(3) 0.4880(2) 0.25594(17) 0.0444(9) Uani 1 1 d . . .
H22A H 0.9958 0.5268 0.2735 0.053 Uiso 1 1 calc R . .
H22B H 0.8961 0.5076 0.2107 0.053 Uiso 1 1 calc R . .
C23 C 0.6920(3) 0.28465(19) 0.24208(15) 0.0257(6) Uani 1 1 d . . .
C24 C 1.0036(2) 0.33782(18) 0.43845(14) 0.0220(5) Uani 1 1 d . . .
C25 C 0.1588(5) -0.0111(3) 0.3490(2) 0.0614(12) Uani 1 1 d . . .
C26 C 0.1445(6) -0.0937(3) 0.3249(2) 0.0778(16) Uani 1 1 d . . .
H26A H 0.0643 -0.1003 0.3000 0.117 Uiso 1 1 calc R . .
H26B H 0.1519 -0.1298 0.3649 0.117 Uiso 1 1 calc R . .
H26C H 0.2077 -0.1062 0.2936 0.117 Uiso 1 1 calc R . .
C27 C 0.6978(4) 0.5306(3) 0.0694(2) 0.0587(11) Uani 1 1 d . . .
C28 C 0.6724(6) 0.6131(3) 0.0849(4) 0.102(2) Uani 1 1 d . . .
H28A H 0.7100 0.6265 0.1312 0.153 Uiso 1 1 calc R . .
H28B H 0.5843 0.6210 0.0840 0.153 Uiso 1 1 calc R . .
H28C H 0.7059 0.6476 0.0501 0.153 Uiso 1 1 calc R . .
N3 N 0.5685(10) 0.1007(7) 0.5572(5) 0.085(3) Uani 0.50 1 d P A -1
C29 C 0.5336(16) 0.0500(7) 0.5251(9) 0.057(3) Uani 0.50 1 d P A -1
C30 C 0.4822(16) -0.0167(7) 0.4826(10) 0.068(4) Uani 0.50 1 d P A -1
H30A H 0.3956 -0.0225 0.4896 0.103 Uiso 0.50 1 d PR A -1
H30B H 0.5253 -0.0658 0.4968 0.103 Uiso 0.50 1 d PR A -1
H30C H 0.4919 -0.0062 0.4334 0.103 Uiso 0.50 1 d PR A -1

loop_
_atom_site_aniso_label
_atom_site_aniso_U_11
_atom_site_aniso_U_22
_atom_site_aniso_U_33
_atom_site_aniso_U_23
_atom_site_aniso_U_13
_atom_site_aniso_U_12
U1 0.02003(5) 0.03090(6) 0.01482(5) -0.00319(4) 0.00097(4) -0.00473(4)
U2 0.01703(5) 0.03366(7) 0.01472(5) -0.00103(4) 0.00041(3) -0.00245(4)
O1 0.0379(12) 0.0354(13) 0.0393(12) -0.0046(10) 0.0095(10) 0.0020(10)
O2 0.0432(13) 0.0342(13) 0.0328(12) 0.0024(10) -0.0017(10) -0.0025(11)
O3 0.0218(9) 0.0369(13) 0.0305(11) 0.0080(9) 0.0002(8) -0.0016(9)
O4 0.0293(11) 0.0419(14) 0.0328(11) -0.0045(10) 0.0037(9) 0.0055(10)
O5 0.0245(11) 0.087(2) 0.0235(11) -0.0190(12) 0.0011(9) -0.0120(12)
O6 0.0225(10) 0.0543(15) 0.0208(10) -0.0028(10) 0.0021(8) -0.0083(10)
O7 0.0212(10) 0.0610(17) 0.0168(9) 0.0084(9) 0.0031(8) 0.0079(10)
O8 0.0221(10) 0.0477(14) 0.0206(10) 0.0081(9) 0.0028(8) 0.0108(9)
O9 0.0269(11) 0.0561(15) 0.0211(10) -0.0048(10) 0.0028(8) -0.0160(11)
O10 0.0410(13) 0.0633(17) 0.0160(10) -0.0038(10) -0.0010(9) -0.0262(12)
O11 0.0267(10) 0.0373(12) 0.0183(9) 0.0013(9) 0.0024(8) 0.0069(9)
O12 0.0236(9) 0.0452(13) 0.0162(9) 0.0027(9) 0.0034(7) 0.0071(9)
O13 0.0224(10) 0.0380(13) 0.0227(10) -0.0094(9) 0.0027(8) -0.0049(9)
O14 0.0248(10) 0.0283(12) 0.0256(10) -0.0021(9) 0.0057(8) -0.0023(9)
N1 0.123(4) 0.046(2) 0.062(2) -0.002(2) 0.007(2) -0.031(2)
N2 0.076(3) 0.039(2) 0.091(3) -0.009(2) 0.017(2) 0.0035(19)
C1 0.0169(11) 0.0282(15) 0.0159(11) 0.0009(10) -0.0006(9) -0.0017(10)
C2 0.0203(12) 0.0249(14) 0.0154(11) 0.0010(10) -0.0003(9) -0.0002(10)
C3 0.0168(11) 0.0282(15) 0.0144(11) 0.0003(10) -0.0004(9) -0.0001(10)
C4 0.0302(14) 0.0288(16) 0.0270(14) -0.0062(12) -0.0116(11) -0.0007(12)
C5 0.0349(16) 0.0237(16) 0.0417(18) 0.0009(13) -0.0134(14) -0.0035(13)
C6 0.0278(14) 0.0264(16) 0.0293(15) 0.0025(12) -0.0087(11) 0.0018(12)
C7 0.0189(12) 0.0411(18) 0.0153(12) 0.0037(11) 0.0023(9) -0.0012(12)
C8 0.0180(12) 0.051(2) 0.0217(13) 0.0121(13) 0.0002(10) -0.0039(13)
C9 0.0176(12) 0.0432(19) 0.0199(13) 0.0041(12) 0.0022(9) 0.0008(12)
C10 0.0331(17) 0.043(2) 0.0437(19) 0.0180(16) -0.0114(14) -0.0172(15)
C11 0.0189(12) 0.0342(16) 0.0154(12) 0.0016(11) -0.0009(9) -0.0050(11)
C12 0.0184(12) 0.0343(17) 0.0172(12) 0.0007(11) -0.0014(10) 0.0024(11)
C13 0.0200(12) 0.0269(15) 0.0162(11) -0.0009(10) -0.0009(9) -0.0023(11)
C14 0.0212(12) 0.0268(15) 0.0161(12) -0.0001(10) 0.0001(9) -0.0022(11)
C15 0.0224(12) 0.0263(15) 0.0160(12) 0.0012(10) -0.0015(9) -0.0024(11)
C16 0.0218(13) 0.047(2) 0.0205(13) 0.0060(13) -0.0018(10) -0.0088(13)
C17 0.0318(15) 0.053(2) 0.0205(14) 0.0088(14) -0.0015(11) -0.0187(15)
C18 0.0256(13) 0.0396(18) 0.0163(12) 0.0023(12) 0.0003(10) -0.0043(12)
C19 0.0329(15) 0.0359(18) 0.0238(14) -0.0020(13) -0.0071(11) 0.0093(13)
C20 0.053(2) 0.0235(16) 0.0321(16) 0.0004(13) -0.0151(14) 0.0032(15)
C21 0.0398(17) 0.0251(16) 0.0262(14) -0.0022(12) -0.0109(12) 0.0014(13)
C22 0.059(2) 0.039(2) 0.0320(17) 0.0157(15) -0.0160(15) -0.0221(18)
C23 0.0216(13) 0.0344(17) 0.0212(13) -0.0050(12) 0.0023(10) -0.0032(12)
C24 0.0172(11) 0.0287(15) 0.0200(12) -0.0013(11) 0.0008(9) -0.0029(10)
C25 0.086(3) 0.057(3) 0.040(2) 0.007(2) 0.001(2) -0.020(3)
C26 0.137(5) 0.048(3) 0.049(3) 0.003(2) 0.009(3) -0.024(3)
C27 0.063(3) 0.039(2) 0.073(3) -0.005(2) 0.001(2) 0.004(2)
C28 0.094(4) 0.042(3) 0.164(6) -0.029(3) -0.029(4) 0.019(3)
N3 0.104(8) 0.075(7) 0.077(6) -0.005(5) 0.013(5) 0.003(6)
C29 0.061(7) 0.042(8) 0.068(7) 0.002(7) 0.014(6) 0.000(7)
C30 0.066(9) 0.051(12) 0.089(12) -0.003(9) 0.013(7) -0.011(9)

loop_
_atom_type_symbol
_atom_type_description
_atom_type_scat_dispersion_real
_atom_type_scat_dispersion_imag
_atom_type_scat_source
C C 0.0033 0.0016 'International Tables Vol C Tables 4.2.6.8 and 6.1.1.4'
H H 0.0000 0.0000 'International Tables Vol C Tables 4.2.6.8 and 6.1.1.4'
O O 0.0106 0.0060 'International Tables Vol C Tables 4.2.6.8 and 6.1.1.4'
N N 0.0061 0.0033 'International Tables Vol C Tables 4.2.6.8 and 6.1.1.4'
U U -9.6767 9.6646 'International Tables Vol C Tables 4.2.6.8 and 6.1.1.4'

loop_
_geom_angle_atom_site_label_1
_geom_angle_atom_site_label_2
_geom_angle_atom_site_label_3
_geom_angle
_geom_angle_site_symmetry_1
_geom_angle_site_symmetry_3
O1 U1 O2 178.62(11) . .
O1 U1 O5 92.48(11) . .
O2 U1 O5 87.70(11) . .
O1 U1 O9 90.15(10) . .
O2 U1 O9 91.22(10) . .
O5 U1 O9 82.14(8) . .
O1 U1 O13 88.98(9) . .
O2 U1 O13 89.73(10) . .
O5 U1 O13 77.75(7) . .
O9 U1 O13 159.81(7) . .
O1 U1 O7 91.68(10) . 4_666
O2 U1 O7 88.63(9) . 4_666
O5 U1 O7 158.77(8) . 4_666
O9 U1 O7 77.04(7) . 4_666
O13 U1 O7 123.15(7) . 4_666
O1 U1 O8 91.05(9) . 4_666
O2 U1 O8 88.08(9) . 4_666
O5 U1 O8 147.84(7) . 4_666
O9 U1 O8 129.82(7) . 4_666
O13 U1 O8 70.37(7) . 4_666
O7 U1 O8 52.78(7) 4_666 4_666
O3 U2 O4 178.86(10) . .
O3 U2 O6 91.30(9) . .
O4 U2 O6 89.84(10) . .
O3 U2 O10 91.03(10) . .
O4 U2 O10 89.26(10) . .
O6 U2 O10 81.61(7) . .
O3 U2 O14 91.06(8) . .
O4 U2 O14 87.93(9) . .
O6 U2 O14 158.71(7) . .
O10 U2 O14 77.18(7) . .
O3 U2 O12 89.64(9) . 4_565
O4 U2 O12 90.50(9) . 4_565
O6 U2 O12 76.58(7) . 4_565
O10 U2 O12 158.20(7) . 4_565
O14 U2 O12 124.59(6) . 4_565
O3 U2 O11 89.14(9) . 4_565
O4 U2 O11 90.05(9) . 4_565
O6 U2 O11 129.21(7) . 4_565
O10 U2 O11 149.16(7) . 4_565
O14 U2 O11 71.98(7) . 4_565
O12 U2 O11 52.63(6) 4_565 4_565
C11 O5 U1 153.5(2) . .
C11 O6 U2 147.5(2) . .
C12 O7 U1 94.14(16) . 4_565
C12 O8 U1 93.18(16) . 4_565
C23 O9 U1 150.5(2) . .
C23 O10 U2 156.9(2) . .
C24 O11 U2 93.04(15) . 4_666
C24 O12 U2 96.21(16) . 4_666
U1 O13 H13A 110.8 . .
U1 O13 H13B 111.0 . .
H13A O13 H13B 126.1 . .
U2 O14 H14A 119.3 . .
U2 O14 H14B 127.2 . .
H14A O14 H14B 112.8 . .
C11 C1 C7 111.5(2) . .
C11 C1 C6 108.7(2) . .
C7 C1 C6 109.7(2) . .
C11 C1 C2 108.4(2) . .
C7 C1 C2 109.7(2) . .
C6 C1 C2 108.8(2) . .
C3 C2 C1 108.9(2) . .
C3 C2 H2A 109.9 . .
C1 C2 H2A 109.9 . .
C3 C2 H2B 109.9 . .
C1 C2 H2B 109.9 . .
H2A C2 H2B 108.3 . .
C12 C3 C9 110.9(2) . .
C12 C3 C2 110.4(2) . .
C9 C3 C2 110.5(2) . .
C12 C3 C4 106.6(2) . .
C9 C3 C4 109.9(2) . .
C2 C3 C4 108.5(2) . .
C5 C4 C3 109.4(2) . .
C5 C4 H4A 109.8 . .
C3 C4 H4A 109.8 . .
C5 C4 H4B 109.8 . .
C3 C4 H4B 109.8 . .
H4A C4 H4B 108.3 . .
C6 C5 C10 109.7(3) . .
C6 C5 C4 108.6(3) . .
C10 C5 C4 109.8(3) . .
C6 C5 H5 109.5 . .
C10 C5 H5 109.5 . .
C4 C5 H5 109.5 . .
C5 C6 C1 109.8(2) . .
C5 C6 H6A 109.7 . .
C1 C6 H6A 109.7 . .
C5 C6 H6B 109.7 . .
C1 C6 H6B 109.7 . .
H6A C6 H6B 108.2 . .
C1 C7 C8 109.5(2) . .
C1 C7 H7A 109.8 . .
C8 C7 H7A 109.8 . .
C1 C7 H7B 109.8 . .
C8 C7 H7B 109.8 . .
H7A C7 H7B 108.2 . .
C10 C8 C9 109.4(3) . .
C10 C8 C7 110.0(3) . .
C9 C8 C7 109.2(2) . .
C10 C8 H8 109.4 . .
C9 C8 H8 109.4 . .
C7 C8 H8 109.4 . .
C3 C9 C8 109.5(2) . .
C3 C9 H9A 109.8 . .
C8 C9 H9A 109.8 . .
C3 C9 H9B 109.8 . .
C8 C9 H9B 109.8 . .
H9A C9 H9B 108.2 . .
C8 C10 C5 109.6(3) . .
C8 C10 H10A 109.8 . .
C5 C10 H10A 109.8 . .
C8 C10 H10B 109.8 . .
C5 C10 H10B 109.8 . .
H10A C10 H10B 108.2 . .
O5 C11 O6 121.8(2) . .
O5 C11 C1 119.3(2) . .
O6 C11 C1 118.8(2) . .
O7 C12 O8 118.4(2) . .
O7 C12 C3 120.7(2) . .
O8 C12 C3 120.7(2) . .
C23 C13 C18 111.6(2) . .
C23 C13 C19 107.0(2) . .
C18 C13 C19 109.2(2) . .
C23 C13 C14 111.2(2) . .
C18 C13 C14 108.8(2) . .
C19 C13 C14 108.9(2) . .
C13 C14 C15 110.2(2) . .
C13 C14 H14C 109.6 . .
C15 C14 H14C 109.6 . .
C13 C14 H14D 109.6 . .
C15 C14 H14D 109.6 . .
H14C C14 H14D 108.1 . .
C24 C15 C16 111.9(2) . .
C24 C15 C21 110.2(2) . .
C16 C15 C21 110.3(3) . .
C24 C15 C14 107.2(2) . .
C16 C15 C14 108.5(2) . .
C21 C15 C14 108.6(2) . .
C15 C16 C17 109.4(2) . .
C15 C16 H16A 109.8 . .
C17 C16 H16A 109.8 . .
C15 C16 H16B 109.8 . .
C17 C16 H16B 109.8 . .
H16A C16 H16B 108.2 . .
C22 C17 C18 108.9(3) . .
C22 C17 C16 110.1(3) . .
C18 C17 C16 109.2(3) . .
C22 C17 H17 109.5 . .
C18 C17 H17 109.5 . .
C16 C17 H17 109.5 . .
C13 C18 C17 110.2(2) . .
C13 C18 H18A 109.6 . .
C17 C18 H18A 109.6 . .
C13 C18 H18B 109.6 . .
C17 C18 H18B 109.6 . .
H18A C18 H18B 108.1 . .
C20 C19 C13 109.9(2) . .
C20 C19 H19A 109.7 . .
C13 C19 H19A 109.7 . .
C20 C19 H19B 109.7 . .
C13 C19 H19B 109.7 . .
H19A C19 H19B 108.2 . .
C22 C20 C19 109.8(3) . .
C22 C20 C21 109.6(3) . .
C19 C20 C21 109.3(3) . .
C22 C20 H20 109.4 . .
C19 C20 H20 109.4 . .
C21 C20 H20 109.4 . .
C20 C21 C15 109.7(2) . .
C20 C21 H21A 109.7 . .
C15 C21 H21A 109.7 . .
C20 C21 H21B 109.7 . .
C15 C21 H21B 109.7 . .
H21A C21 H21B 108.2 . .
C20 C22 C17 109.7(3) . .
C20 C22 H22A 109.7 . .
C17 C22 H22A 109.7 . .
C20 C22 H22B 109.7 . .
C17 C22 H22B 109.7 . .
H22A C22 H22B 108.2 . .
O10 C23 O9 122.5(3) . .
O10 C23 C13 118.4(3) . .
O9 C23 C13 119.0(2) . .
O12 C24 O11 118.1(2) . .
O12 C24 C15 120.1(2) . .
O11 C24 C15 121.8(2) . .
N1 C25 C26 178.4(6) . .
C25 C26 H26A 109.5 . .
C25 C26 H26B 109.5 . .
H26A C26 H26B 109.5 . .
C25 C26 H26C 109.5 . .
H26A C26 H26C 109.5 . .
H26B C26 H26C 109.5 . .
N2 C27 C28 178.5(6) . .
C27 C28 H28A 109.5 . .
C27 C28 H28B 109.5 . .
H28A C28 H28B 109.5 . .
C27 C28 H28C 109.5 . .
H28A C28 H28C 109.5 . .
H28B C28 H28C 109.5 . .
N3 C29 C30 177.8(14) . .
C29 C30 H30A 109.7 . .
C29 C30 H30B 109.0 . .
H30A C30 H30B 109.5 . .
C29 C30 H30C 109.7 . .
H30A C30 H30C 109.5 . .
H30B C30 H30C 109.5 . .

loop_
_geom_bond_atom_site_label_1
_geom_bond_atom_site_label_2
_geom_bond_distance
_geom_bond_site_symmetry_2
U1 O1 1.758(2) .
U1 O2 1.762(2) .
U1 O5 2.305(2) .
U1 O9 2.308(2) .
U1 O13 2.424(2) .
U1 O7 2.441(2) 4_666
U1 O8 2.451(2) 4_666
U2 O3 1.760(2) .
U2 O4 1.765(2) .
U2 O6 2.294(2) .
U2 O10 2.352(2) .
U2 O14 2.400(2) .
U2 O12 2.432(2) 4_565
U2 O11 2.4927(19) 4_565
O5 C11 1.246(3) .
O6 C11 1.262(3) .
O7 C12 1.256(3) .
O7 U1 2.441(2) 4_565
O8 C12 1.275(3) .
O8 U1 2.451(2) 4_565
O9 C23 1.259(4) .
O10 C23 1.254(3) .
O11 C24 1.279(3) .
O11 U2 2.4928(19) 4_666
O12 C24 1.267(3) .
O12 U2 2.432(2) 4_666
O13 H13A 0.8279 .
O13 H13B 0.9160 .
O14 H14A 0.9103 .
O14 H14B 0.8761 .
N1 C25 1.130(6) .
N2 C27 1.124(5) .
C1 C11 1.513(4) .
C1 C7 1.526(4) .
C1 C6 1.540(4) .
C1 C2 1.546(4) .
C2 C3 1.537(3) .
C2 H2A 0.9900 .
C2 H2B 0.9900 .
C3 C12 1.516(4) .
C3 C9 1.526(4) .
C3 C4 1.540(4) .
C4 C5 1.538(4) .
C4 H4A 0.9900 .
C4 H4B 0.9900 .
C5 C6 1.530(4) .
C5 C10 1.530(5) .
C5 H5 1.0000 .
C6 H6A 0.9900 .
C6 H6B 0.9900 .
C7 C8 1.542(4) .
C7 H7A 0.9900 .
C7 H7B 0.9900 .
C8 C10 1.528(5) .
C8 C9 1.532(4) .
C8 H8 1.0000 .
C9 H9A 0.9900 .
C9 H9B 0.9900 .
C10 H10A 0.9900 .
C10 H10B 0.9900 .
C13 C23 1.520(4) .
C13 C18 1.536(4) .
C13 C19 1.537(4) .
C13 C14 1.541(4) .
C14 C15 1.553(4) .
C14 H14C 0.9900 .
C14 H14D 0.9900 .
C15 C24 1.514(4) .
C15 C16 1.536(4) .
C15 C21 1.538(4) .
C16 C17 1.540(4) .
C16 H16A 0.9900 .
C16 H16B 0.9900 .
C17 C22 1.534(5) .
C17 C18 1.537(4) .
C17 H17 1.0000 .
C18 H18A 0.9900 .
C18 H18B 0.9900 .
C19 C20 1.532(5) .
C19 H19A 0.9900 .
C19 H19B 0.9900 .
C20 C22 1.529(5) .
C20 C21 1.537(4) .
C20 H20 1.0000 .
C21 H21A 0.9900 .
C21 H21B 0.9900 .
C22 H22A 0.9900 .
C22 H22B 0.9900 .
C25 C26 1.467(7) .
C26 H26A 0.9800 .
C26 H26B 0.9800 .
C26 H26C 0.9800 .
C27 C28 1.448(6) .
C28 H28A 0.9800 .
C28 H28B 0.9800 .
C28 H28C 0.9800 .
N3 C29 1.103(16) .
C29 C30 1.474(17) .
C30 H30A 0.9799 .
C30 H30B 0.9800 .
C30 H30C 0.9802 .

loop_
_geom_hbond_atom_site_label_D
_geom_hbond_atom_site_label_H
_geom_hbond_atom_site_label_A
_geom_hbond_distance_DH
_geom_hbond_distance_HA
_geom_hbond_distance_DA
_geom_hbond_angle_DHA
_geom_hbond_site_symmetry_A
O13 H13A N1 0.83 1.97 2.781(5) 166.6 .
O13 H13B O11 0.92 1.88 2.710(3) 149.1 1_455
O14 H14A N2 0.91 1.89 2.785(4) 167.0 .
O14 H14B O8 0.88 1.82 2.683(3) 167.2 1_655
